data_4067902
loop_
_publ_author_name
'Orbach, Meital'
'Choudhury, Joyanta'
'Lahav, Michal'
'Zenkina, Olena V.'
'Diskin-Posner, Yael'
'Leitus, Gregory'
'Iron, Mark A.'
'van der Boom, Milko E.'

_publ_section_title
;
 Palladium-Catalyzed Cross-Coupling Reactions with Fluorinated Substrates:
 Mechanistic Insights into the Undesired Hydrodehalogenation of Aryl
 Halides
;
_journal_issue 4
_journal_name_full Organometallics
_journal_page_first 1271
_journal_paper_doi 10.1021/om200898t
_journal_volume 31
_journal_year 2012
_chemical_formula_moiety 'C13 H7 F4 N'
_chemical_formula_sum 'C13 H7 F4 N'
_chemical_formula_weight 253.20
_chemical_name_systematic
; 
 ? 
;
_space_group_IT_number 2
_symmetry_cell_setting triclinic
_symmetry_space_group_name_Hall '-P 1'
_symmetry_space_group_name_H-M 'P -1'
_atom_sites_solution_hydrogens geom
_atom_sites_solution_primary direct
_atom_sites_solution_secondary difmap
_audit_creation_method SHELXL-97
_cell_angle_alpha 101.14(3)
_cell_angle_beta 103.60(3)
_cell_angle_gamma 100.34(2)
_cell_formula_units_Z 2
_cell_length_a 5.8681(12)
_cell_length_b 8.9177(18)
_cell_length_c 10.930(2)
_cell_measurement_reflns_used 7834
_cell_measurement_temperature 100(2)
_cell_measurement_theta_max 27.48
_cell_measurement_theta_min 1.5
_cell_volume 530.1(2)
_computing_cell_refinement HKL
_computing_data_collection 'Collect package (Bruker Nonius)'
_computing_data_reduction HKL
_computing_molecular_graphics 'Bruker SHELXTL'
_computing_publication_material 'Bruker SHELXTL'
_computing_structure_refinement 'SHELXL-97 (Sheldrick, 1997)'
_computing_structure_solution 'SHELXS-97 (Sheldrick, 1990)'
_diffrn_ambient_temperature 100(2)
_diffrn_measured_fraction_theta_full 0.982
_diffrn_measured_fraction_theta_max 0.982
_diffrn_measurement_device_type 'Bruker KappaApexII CCD'
_diffrn_measurement_method 'phi and omega scans'
_diffrn_radiation_monochromator graphite
_diffrn_radiation_source 'fine-focus sealed tube'
_diffrn_radiation_type MoK\a
_diffrn_radiation_wavelength 0.71073
_diffrn_reflns_av_R_equivalents 0.0316
_diffrn_reflns_av_sigmaI/netI 0.0353
_diffrn_reflns_limit_h_max 7
_diffrn_reflns_limit_h_min -7
_diffrn_reflns_limit_k_max 11
_diffrn_reflns_limit_k_min -11
_diffrn_reflns_limit_l_max 13
_diffrn_reflns_limit_l_min -14
_diffrn_reflns_number 7834
_diffrn_reflns_theta_full 27.48
_diffrn_reflns_theta_max 27.48
_diffrn_reflns_theta_min 1.98
_exptl_absorpt_coefficient_mu 0.143
_exptl_absorpt_correction_T_max 0.9971
_exptl_absorpt_correction_T_min 0.9872
_exptl_absorpt_correction_type multi-scan
_exptl_absorpt_process_details 'Bruker SHELXTL'
_exptl_crystal_colour colourless
_exptl_crystal_density_diffrn 1.586
_exptl_crystal_density_method 'not measured'
_exptl_crystal_description plate
_exptl_crystal_F_000 256
_exptl_crystal_size_max 0.09
_exptl_crystal_size_mid 0.02
_exptl_crystal_size_min 0.02
_refine_diff_density_max 0.661
_refine_diff_density_min -0.367
_refine_diff_density_rms 0.059
_refine_ls_extinction_method none
_refine_ls_goodness_of_fit_ref 1.074
_refine_ls_hydrogen_treatment constr
_refine_ls_matrix_type full
_refine_ls_number_parameters 163
_refine_ls_number_reflns 2403
_refine_ls_number_restraints 0
_refine_ls_restrained_S_all 1.074
_refine_ls_R_factor_all 0.0758
_refine_ls_R_factor_gt 0.0489
_refine_ls_shift/su_max 0.001
_refine_ls_shift/su_mean 0.000
_refine_ls_structure_factor_coef Fsqd
_refine_ls_weighting_details 'calc w=1/[\s^2^(Fo^2^)+(0.0523P)^2^+0.3342P] where P=(Fo^2^+2Fc^2^)/3'
_refine_ls_weighting_scheme calc
_refine_ls_wR_factor_gt 0.1185
_refine_ls_wR_factor_ref 0.1332
_reflns_number_gt 1694
_reflns_number_total 2403
_reflns_threshold_expression >2sigma(I)
_cod_data_source_file om200898t_si_002.cif
_cod_data_source_block v140
_cod_depositor_comments
;
The following automatic conversions were performed:

'_symmetry_cell_setting' value 'Triclinic' changed to 'triclinic'
according to /home/saulius/struct/CIF-dictionaries/cif_core.dic
dictionary named 'cif_core.dic' version 2.4.1 from 2010-06-29.

Automatic conversion script
Id: cif_fix_values 1715 2011-07-08 13:25:40Z adriana 
;
_cod_original_sg_symbol_Hall -P1
_cod_original_sg_symbol_H-M P-1
_cod_database_code 4067902

loop_
_symmetry_equiv_pos_as_xyz
'x, y, z'
'-x, -y, -z'

loop_
_atom_site_label
_atom_site_type_symbol
_atom_site_fract_x
_atom_site_fract_y
_atom_site_fract_z
_atom_site_U_iso_or_equiv
_atom_site_adp_type
_atom_site_occupancy
_atom_site_symmetry_multiplicity
_atom_site_calc_flag
_atom_site_refinement_flags
F1 F 0.3374(2) 0.57888(15) 0.67596(12) 0.0314(3) Uani 1 1 d .
F2 F -0.4062(2) 0.26713(15) 0.66769(12) 0.0359(4) Uani 1 1 d .
F3 F 0.3436(2) 0.77426(14) 0.89373(12) 0.0324(3) Uani 1 1 d .
F4 F -0.4066(2) 0.46078(15) 0.88454(11) 0.0310(3) Uani 1 1 d .
N1 N 0.0067(3) 1.1676(2) 1.41879(16) 0.0270(4) Uani 1 1 d .
C1 C -0.0349(4) 0.4184(2) 0.66560(19) 0.0238(4) Uani 1 1 d .
H1 H -0.0354 0.3485 0.5879 0.029 Uiso 1 1 calc R
C2 C -0.2196(4) 0.3940(2) 0.72176(19) 0.0241(4) Uani 1 1 d .
C3 C 0.1509(3) 0.5483(2) 0.72676(19) 0.0222(4) Uani 1 1 d .
C4 C -0.2198(3) 0.4953(2) 0.83395(19) 0.0228(4) Uani 1 1 d .
C5 C 0.1528(3) 0.6504(2) 0.83967(19) 0.0226(4) Uani 1 1 d .
C6 C -0.0344(4) 0.6289(2) 0.89754(18) 0.0219(4) Uani 1 1 d .
C7 C -0.0570(4) 0.7310(3) 1.0138(2) 0.0271(5) Uani 1 1 d .
H7 H -0.1942 0.6962 1.0419 0.033 Uiso 1 1 calc R
C8 C 0.0907(4) 0.8663(3) 1.0847(2) 0.0283(5) Uani 1 1 d .
H8 H 0.2306 0.9028 1.0593 0.034 Uiso 1 1 calc R
C9 C 0.0537(4) 0.9643(2) 1.19981(19) 0.0270(5) Uani 1 1 d .
C10 C -0.1452(4) 0.9306(2) 1.2476(2) 0.0299(5) Uani 1 1 d .
H10 H -0.2688 0.8376 1.2064 0.036 Uiso 1 1 calc R
C11 C 0.2266(4) 1.1013(3) 1.2657(2) 0.0275(5) Uani 1 1 d .
H11 H 0.3658 1.1293 1.2372 0.033 Uiso 1 1 calc R
C12 C -0.1603(4) 1.0347(3) 1.3560(2) 0.0292(5) Uani 1 1 d .
H12 H -0.2969 1.0101 1.3874 0.035 Uiso 1 1 calc R
C13 C 0.1959(4) 1.1971(3) 1.3729(2) 0.0278(5) Uani 1 1 d .
H13 H 0.3180 1.2901 1.4167 0.033 Uiso 1 1 calc R

loop_
_atom_site_aniso_label
_atom_site_aniso_U_11
_atom_site_aniso_U_22
_atom_site_aniso_U_33
_atom_site_aniso_U_23
_atom_site_aniso_U_13
_atom_site_aniso_U_12
F1 0.0299(7) 0.0365(7) 0.0320(7) 0.0068(6) 0.0188(5) 0.0069(5)
F2 0.0316(7) 0.0346(7) 0.0304(7) -0.0037(6) 0.0076(5) -0.0060(6)
F3 0.0320(7) 0.0261(7) 0.0320(7) -0.0024(5) 0.0110(5) -0.0031(5)
F4 0.0273(7) 0.0404(7) 0.0269(6) 0.0053(5) 0.0148(5) 0.0056(6)
N1 0.0374(10) 0.0252(9) 0.0194(8) 0.0017(7) 0.0107(7) 0.0100(8)
C1 0.0302(11) 0.0247(10) 0.0167(9) 0.0011(8) 0.0078(8) 0.0100(9)
C2 0.0239(10) 0.0240(10) 0.0205(10) 0.0026(8) 0.0045(8) 0.0015(8)
C3 0.0227(10) 0.0262(10) 0.0217(10) 0.0066(8) 0.0114(8) 0.0081(8)
C4 0.0222(10) 0.0285(11) 0.0201(10) 0.0053(8) 0.0096(8) 0.0080(8)
C5 0.0231(10) 0.0183(10) 0.0231(10) 0.0016(8) 0.0042(8) 0.0032(8)
C6 0.0275(10) 0.0230(10) 0.0176(9) 0.0043(8) 0.0063(8) 0.0124(8)
C7 0.0321(11) 0.0283(11) 0.0220(10) 0.0045(9) 0.0087(9) 0.0103(9)
C8 0.0307(11) 0.0279(11) 0.0281(11) 0.0050(9) 0.0140(9) 0.0058(9)
C9 0.0401(12) 0.0249(11) 0.0200(10) 0.0052(8) 0.0110(9) 0.0151(9)
C10 0.0358(12) 0.0224(11) 0.0248(11) 0.0004(9) 0.0043(9) 0.0013(9)
C11 0.0302(11) 0.0324(12) 0.0249(11) 0.0079(9) 0.0138(9) 0.0110(9)
C12 0.0292(11) 0.0338(12) 0.0286(11) 0.0094(9) 0.0140(9) 0.0075(9)
C13 0.0317(11) 0.0255(11) 0.0232(10) 0.0031(8) 0.0074(9) 0.0027(9)

loop_
_atom_type_symbol
_atom_type_description
_atom_type_scat_dispersion_real
_atom_type_scat_dispersion_imag
_atom_type_scat_source
C C 0.0033 0.0016 'International Tables Vol C Tables 4.2.6.8 and 6.1.1.4'
H H 0.0000 0.0000 'International Tables Vol C Tables 4.2.6.8 and 6.1.1.4'
N N 0.0061 0.0033 'International Tables Vol C Tables 4.2.6.8 and 6.1.1.4'
F F 0.0171 0.0103 'International Tables Vol C Tables 4.2.6.8 and 6.1.1.4'

loop_
_geom_angle_atom_site_label_1
_geom_angle_atom_site_label_2
_geom_angle_atom_site_label_3
_geom_angle
C13 N1 C12 116.43(18)
C2 C1 C3 116.89(18)
C2 C1 H1 121.6
C3 C1 H1 121.6
F2 C2 C1 119.96(18)
F2 C2 C4 118.32(18)
C1 C2 C4 121.71(19)
F1 C3 C1 119.68(17)
F1 C3 C5 118.47(18)
C1 C3 C5 121.85(18)
F4 C4 C2 117.92(18)
F4 C4 C6 119.46(17)
C2 C4 C6 122.61(19)
F3 C5 C3 117.81(18)
F3 C5 C6 120.03(17)
C3 C5 C6 122.16(18)
C5 C6 C4 114.76(17)
C5 C6 C7 127.25(19)
C4 C6 C7 117.98(19)
C8 C7 C6 127.8(2)
C8 C7 H7 116.1
C6 C7 H7 116.1
C7 C8 C9 124.7(2)
C7 C8 H8 117.6
C9 C8 H8 117.6
C11 C9 C10 116.93(18)
C11 C9 C8 118.1(2)
C10 C9 C8 124.9(2)
C12 C10 C9 119.2(2)
C12 C10 H10 120.4
C9 C10 H10 120.4
C13 C11 C9 119.6(2)
C13 C11 H11 120.2
C9 C11 H11 120.2
N1 C12 C10 123.6(2)
N1 C12 H12 118.2
C10 C12 H12 118.2
N1 C13 C11 124.2(2)
N1 C13 H13 117.9
C11 C13 H13 117.9

loop_
_geom_bond_atom_site_label_1
_geom_bond_atom_site_label_2
_geom_bond_distance
F1 C3 1.348(2)
F2 C2 1.350(2)
F3 C5 1.347(2)
F4 C4 1.354(2)
N1 C13 1.327(3)
N1 C12 1.337(3)
C1 C2 1.371(3)
C1 C3 1.372(3)
C1 H1 0.9500
C2 C4 1.375(3)
C3 C5 1.381(3)
C4 C6 1.394(3)
C5 C6 1.394(3)
C6 C7 1.462(3)
C7 C8 1.325(3)
C7 H7 0.9500
C8 C9 1.472(3)
C8 H8 0.9500
C9 C11 1.382(3)
C9 C10 1.396(3)
C10 C12 1.389(3)
C10 H10 0.9500
C11 C13 1.380(3)
C11 H11 0.9500
C12 H12 0.9500
C13 H13 0.9500

loop_
_geom_torsion_atom_site_label_1
_geom_torsion_atom_site_label_2
_geom_torsion_atom_site_label_3
_geom_torsion_atom_site_label_4
_geom_torsion
C3 C1 C2 F2 -179.02(18)
C3 C1 C2 C4 0.2(3)
C2 C1 C3 F1 -179.76(18)
C2 C1 C3 C5 0.0(3)
F2 C2 C4 F4 0.7(3)
C1 C2 C4 F4 -178.60(18)
F2 C2 C4 C6 179.54(18)
C1 C2 C4 C6 0.3(3)
F1 C3 C5 F3 -0.9(3)
C1 C3 C5 F3 179.39(18)
F1 C3 C5 C6 179.03(18)
C1 C3 C5 C6 -0.7(3)
F3 C5 C6 C4 -178.96(17)
C3 C5 C6 C4 1.2(3)
F3 C5 C6 C7 2.2(3)
C3 C5 C6 C7 -177.7(2)
F4 C4 C6 C5 177.91(17)
C2 C4 C6 C5 -0.9(3)
F4 C4 C6 C7 -3.1(3)
C2 C4 C6 C7 178.05(18)
C5 C6 C7 C8 2.4(4)
C4 C6 C7 C8 -176.4(2)
C6 C7 C8 C9 178.9(2)
C7 C8 C9 C11 178.6(2)
C7 C8 C9 C10 -2.1(4)
C11 C9 C10 C12 0.5(3)
C8 C9 C10 C12 -178.8(2)
C10 C9 C11 C13 -0.3(3)
C8 C9 C11 C13 179.1(2)
C13 N1 C12 C10 -0.6(3)
C9 C10 C12 N1 0.0(3)
C12 N1 C13 C11 0.9(3)
C9 C11 C13 N1 -0.4(3)

loop_
_cod_related_entry_id
_cod_related_entry_database
_cod_related_entry_code
1 ChemSpider 30659716
